data_7223254
loop_
_publ_author_name
'Novkovic, Luka'
'Trmcic, Milena'
'Rodi\'c, Marko V'
'Bihelovic, Filip'
'Zlatar, Matija'
'Matovic, Radomir'
'Saicic, Radomir Nikola'

_publ_section_title
;
 Synthesis of Endoperoxides by Domino Reactions of Ketones and Molecular
 Oxygen
;
_journal_name_full 'RSC Adv.'
_journal_paper_doi 10.1039/C5RA13476E
_journal_year 2015
_chemical_absolute_configuration unk
_chemical_compound_source synthetic
_chemical_formula_moiety 'C12 H20 O4'
_chemical_formula_sum 'C12 H20 O4'
_chemical_formula_weight 228.28
_chemical_melting_point 379.0(10)
_chemical_name_systematic
;
8-cyclopropyl-10-methyl-6,7-dioxaspiro[4.5]decane-8,10-diol
;
_chemical_properties_physical Heat-sensitive
_space_group_crystal_system orthorhombic
_space_group_IT_number 19
_space_group_name_Hall 'P 2ac 2ab'
_space_group_name_H-M_alt 'P 21 21 21'
_symmetry_space_group_name_Hall 'P 2ac 2ab'
_symmetry_space_group_name_H-M 'P 21 21 21'
_atom_sites_solution_hydrogens mixed
_atom_sites_solution_primary iterative
_atom_sites_solution_secondary iterative
_audit_creation_date 2013-10-30T13:21:01-00:00
_audit_creation_method 'WinGX routine CIF_UPDATE'
_audit_update_record
;
2015-07-07 deposited with the CCDC.
2015-11-13 downloaded from the CCDC.
;
_cell_angle_alpha 90
_cell_angle_beta 90
_cell_angle_gamma 90
_cell_formula_units_Z 4
_cell_length_a 5.8134(4)
_cell_length_b 10.7208(7)
_cell_length_c 19.8086(17)
_cell_measurement_reflns_used 1348
_cell_measurement_temperature 294(2)
_cell_measurement_theta_max 26.484
_cell_measurement_theta_min 3.614
_cell_volume 1234.56(16)
_computing_cell_refinement 'CrysAlisPro (Agilent Technologies, 2013)'
_computing_data_collection 'CrysAlisPro (Agilent Technologies, 2013)'
_computing_data_reduction 'CrysAlisPro (Agilent Technologies, 2013)'
_computing_molecular_graphics 'PLATON (Spek, 2009)'
_computing_publication_material 'SHELXLE (H\"ubschle et al., 2011)'
_computing_structure_refinement 'SHELXL-2013 (Sheldrick, 2008)'
_computing_structure_solution
; SUPERFLIP (Palatinus L. and Chapuis G., 2007) and 
  EDMA (Van Smaalen et al, 2003)
;
_diffrn_ambient_temperature 294(2)
_diffrn_detector 'CCD area detector'
_diffrn_detector_area_resol_mean 16.328
_diffrn_detector_type 'Sapphire3 (Agilent Technologies)'
_diffrn_measured_fraction_theta_full 0.997
_diffrn_measured_fraction_theta_max 0.923
_diffrn_measurement_device '\k-geometry diffractometer'
_diffrn_measurement_device_type 'Gemini S (Agilent Technologies)'
_diffrn_measurement_method '\w scans'
_diffrn_measurement_specimen_support 'glass fiber'
_diffrn_orient_matrix_UB_11 0.0957969
_diffrn_orient_matrix_UB_12 -0.0330383
_diffrn_orient_matrix_UB_13 0.013108
_diffrn_orient_matrix_UB_21 -0.0351241
_diffrn_orient_matrix_UB_22 0.015087
_diffrn_orient_matrix_UB_23 0.0333079
_diffrn_orient_matrix_UB_31 -0.0669055
_diffrn_orient_matrix_UB_32 -0.0552568
_diffrn_orient_matrix_UB_33 0.0012801
_diffrn_radiation_collimation '0.8 mm'
_diffrn_radiation_monochromator graphite
_diffrn_radiation_probe x-ray
_diffrn_radiation_type MoK\a
_diffrn_radiation_wavelength 0.71073
_diffrn_reflns_av_R_equivalents 0.0314
_diffrn_reflns_av_unetI/netI 0.0395
_diffrn_reflns_laue_measured_fraction_full 0.997
_diffrn_reflns_laue_measured_fraction_max 0.923
_diffrn_reflns_limit_h_max 7
_diffrn_reflns_limit_h_min -7
_diffrn_reflns_limit_k_max 13
_diffrn_reflns_limit_k_min -14
_diffrn_reflns_limit_l_max 26
_diffrn_reflns_limit_l_min -25
_diffrn_reflns_number 5900
_diffrn_reflns_point_group_measured_fraction_full 0.969
_diffrn_reflns_point_group_measured_fraction_max 0.857
_diffrn_reflns_theta_full 26.32
_diffrn_reflns_theta_max 28.818
_diffrn_reflns_theta_min 3.624
_diffrn_source 'fine focus sealed X-ray tube'
_diffrn_source_current 50
_diffrn_source_power 1.6
_diffrn_source_type 'Enhance (Mo) (Agilent Technologies)'
_diffrn_source_voltage 40
_exptl_absorpt_coefficient_mu 0.091
_exptl_absorpt_correction_T_max 1
_exptl_absorpt_correction_T_min 0.55655
_exptl_absorpt_correction_type multi-scan
_exptl_absorpt_process_details
;
 Empirical absorption correction using spherical harmonics,
 implemented in SCALE3 ABSPACK scaling algorithm using CrysAlisPro 
 (Agilent Technologies,2013).
;
_exptl_crystal_colour colourless
_exptl_crystal_density_diffrn 1.228
_exptl_crystal_description plate
_exptl_crystal_F_000 496
_exptl_crystal_size_max 0.5
_exptl_crystal_size_mid 0.26
_exptl_crystal_size_min 0.015
_refine_diff_density_max 0.111
_refine_diff_density_min -0.15
_refine_diff_density_rms 0.029
_refine_ls_extinction_method none
_refine_ls_goodness_of_fit_ref 1.025
_refine_ls_hydrogen_treatment mixed
_refine_ls_matrix_type full
_refine_ls_number_parameters 154
_refine_ls_number_reflns 2770
_refine_ls_number_restraints 0
_refine_ls_restrained_S_all 1.025
_refine_ls_R_factor_all 0.0688
_refine_ls_R_factor_gt 0.0448
_refine_ls_shift/su_max 0
_refine_ls_shift/su_mean 0
_refine_ls_structure_factor_coef Fsqd
_refine_ls_weighting_details
;
 w=1/[\s^2^(Fo^2^)+(0.0471P)^2^+0.0841P]
 where P=(Fo^2^+2Fc^2^)/3
;
_refine_ls_weighting_scheme calc
_refine_ls_wR_factor_gt 0.0982
_refine_ls_wR_factor_ref 0.1115
_reflns_number_gt 2017
_reflns_number_total 2770
_reflns_threshold_expression 'I > 2\s(I)'
_cod_data_source_file c5ra13476e2.cif
_cod_data_source_block mvt_434-3_2_1568
_cod_database_code 7223254
_shelx_estimated_absorpt_t_min 0.956
_shelx_estimated_absorpt_t_max 0.999

loop_
_space_group_symop_operation_xyz
'x, y, z'
'-x+1/2, -y, z+1/2'
'-x, y+1/2, -z+1/2'
'x+1/2, -y+1/2, -z'

loop_
_atom_site_label
_atom_site_type_symbol
_atom_site_fract_x
_atom_site_fract_y
_atom_site_fract_z
_atom_site_U_iso_or_equiv
_atom_site_adp_type
_atom_site_occupancy
_atom_site_calc_flag
C1' C 0.7473(6) 0.3203(3) 0.11798(15) 0.0680(9) Uani 1 d
H1' H 0.9131 0.304 0.1188 0.082 Uiso 1 calc
C1 C 0.5910(5) 0.2893(3) 0.39891(13) 0.0554(7) Uani 1 d
H1A H 0.5633 0.3689 0.4207 0.067 Uiso 1 calc
H1B H 0.4453 0.2462 0.3939 0.067 Uiso 1 calc
H9 H 0.427(6) 0.543(3) 0.3014(17) 0.087(12) Uiso 1 d
C2' C 0.6175(9) 0.2547(4) 0.06364(18) 0.1065(15) Uani 1 d
H2'A H 0.7027 0.1993 0.0341 0.128 Uiso 1 calc
H2'B H 0.4612 0.2288 0.0733 0.128 Uiso 1 calc
C2 C 0.7550(7) 0.2124(4) 0.43975(19) 0.0883(11) Uani 1 d
H2A H 0.8318 0.2639 0.4731 0.106 Uiso 1 calc
H2B H 0.6733 0.1463 0.463 0.106 Uiso 1 calc
H8 H 0.355(7) 0.388(4) 0.215(2) 0.091(15) Uiso 1 d
C3' C 0.6645(9) 0.3905(4) 0.05869(17) 0.0981(13) Uani 1 d
H3'A H 0.7777 0.4178 0.0259 0.118 Uiso 1 calc
H3'B H 0.5363 0.4472 0.0652 0.118 Uiso 1 calc
C3 C 0.9258(6) 0.1588(3) 0.39189(16) 0.0719(9) Uani 1 d
H3A H 0.8705 0.0809 0.373 0.086 Uiso 1 calc
H3B H 1.0718 0.1441 0.4142 0.086 Uiso 1 calc
C4 C 0.9495(5) 0.2575(3) 0.33756(14) 0.0567(7) Uani 1 d
H4A H 1.0035 0.2213 0.2956 0.068 Uiso 1 calc
H4B H 1.0554 0.3226 0.3514 0.068 Uiso 1 calc
C5 C 0.7048(4) 0.3089(2) 0.32982(13) 0.0439(6) Uani 1 d
C8 C 0.6378(5) 0.3393(2) 0.18604(13) 0.0499(6) Uani 1 d
O8 O 0.4026(4) 0.3605(2) 0.17917(12) 0.0644(6) Uani 1 d
O7 O 0.6776(3) 0.22139(15) 0.21952(9) 0.0539(5) Uani 1 d
O6 O 0.5704(3) 0.22704(14) 0.28665(8) 0.0494(4) Uani 1 d
C9 C 0.7570(4) 0.4404(2) 0.22715(14) 0.0464(6) Uani 1 d
H9A H 0.7222 0.5211 0.2075 0.056 Uiso 1 calc
H9B H 0.9221 0.4282 0.2245 0.056 Uiso 1 calc
O9 O 0.4411(3) 0.46989(18) 0.30483(10) 0.0534(5) Uani 1 d
C11 C 0.8219(5) 0.5370(3) 0.34043(16) 0.0609(8) Uani 1 d
H11A H 0.9832 0.5202 0.3353 0.091 Uiso 1 calc
H11B H 0.7813 0.5328 0.3873 0.091 Uiso 1 calc
H11C H 0.7883 0.6188 0.3234 0.091 Uiso 1 calc
C10 C 0.6847(4) 0.4411(2) 0.30140(13) 0.0442(6) Uani 1 d

loop_
_atom_site_aniso_label
_atom_site_aniso_U_11
_atom_site_aniso_U_22
_atom_site_aniso_U_33
_atom_site_aniso_U_23
_atom_site_aniso_U_13
_atom_site_aniso_U_12
C1' 0.083(2) 0.0623(17) 0.0588(18) -0.0013(14) 0.0065(16) -0.0059(17)
C1 0.0473(15) 0.0565(15) 0.0625(15) 0.0063(13) 0.0071(14) -0.0001(14)
C2' 0.148(4) 0.102(3) 0.070(2) -0.016(2) 0.008(2) -0.039(3)
C2 0.081(2) 0.114(3) 0.070(2) 0.024(2) 0.0032(18) 0.024(2)
C3' 0.134(4) 0.095(3) 0.066(2) 0.014(2) -0.001(2) -0.011(3)
C3 0.0628(19) 0.0732(19) 0.080(2) 0.0145(16) -0.0042(18) 0.0185(17)
C4 0.0378(13) 0.0559(16) 0.0765(18) 0.0026(14) 0.0031(13) 0.0084(13)
C5 0.0337(12) 0.0403(13) 0.0576(15) -0.0008(11) 0.0018(11) 0.0008(11)
C8 0.0497(15) 0.0421(13) 0.0581(15) 0.0032(12) 0.0028(13) -0.0029(11)
O8 0.0540(12) 0.0660(13) 0.0733(14) 0.0038(11) -0.0099(12) -0.0032(10)
O7 0.0646(11) 0.0370(9) 0.0601(11) -0.0004(8) 0.0042(9) -0.0010(9)
O6 0.0467(9) 0.0397(8) 0.0616(10) 0.0052(8) 0.0044(9) -0.0080(8)
C9 0.0410(13) 0.0357(12) 0.0625(16) 0.0056(11) 0.0067(12) -0.0037(11)
O9 0.0381(9) 0.0382(10) 0.0838(14) 0.0051(9) 0.0095(10) 0.0072(9)
C11 0.0552(16) 0.0497(15) 0.078(2) -0.0113(14) 0.0040(15) -0.0070(14)
C10 0.0328(11) 0.0358(12) 0.0639(16) -0.0010(11) 0.0059(12) 0.0025(10)

loop_
_atom_type_symbol
_atom_type_description
_atom_type_scat_dispersion_real
_atom_type_scat_dispersion_imag
_atom_type_scat_source
C C 0.0033 0.0016 'International Tables Vol C Tables 4.2.6.8 and 6.1.1.4'
H H 0 0 'International Tables Vol C Tables 4.2.6.8 and 6.1.1.4'
O O 0.0106 0.006 'International Tables Vol C Tables 4.2.6.8 and 6.1.1.4'

loop_
_geom_angle_atom_site_label_1
_geom_angle_atom_site_label_2
_geom_angle_atom_site_label_3
_geom_angle
C3' C1' C2' 60.0(2)
C3' C1' C8 120.4(3)
C2' C1' C8 119.8(3)
C3' C1' H1' 115.2
C2' C1' H1' 115.2
C8 C1' H1' 115.2
C2 C1 C5 106.4(2)
C2 C1 H1A 110.4
C5 C1 H1A 110.4
C2 C1 H1B 110.4
C5 C1 H1B 110.4
H1A C1 H1B 108.6
C3' C2' C1' 59.5(2)
C3' C2' H2'A 117.8
C1' C2' H2'A 117.8
C3' C2' H2'B 117.8
C1' C2' H2'B 117.8
H2'A C2' H2'B 115
C3 C2 C1 107.0(3)
C3 C2 H2A 110.3
C1 C2 H2A 110.3
C3 C2 H2B 110.3
C1 C2 H2B 110.3
H2A C2 H2B 108.6
C1' C3' C2' 60.5(2)
C1' C3' H3'A 117.7
C2' C3' H3'A 117.7
C1' C3' H3'B 117.7
C2' C3' H3'B 117.7
H3'A C3' H3'B 114.8
C2 C3 C4 104.1(3)
C2 C3 H3A 110.9
C4 C3 H3A 110.9
C2 C3 H3B 110.9
C4 C3 H3B 110.9
H3A C3 H3B 109
C3 C4 C5 103.7(2)
C3 C4 H4A 111
C5 C4 H4A 111
C3 C4 H4B 111
C5 C4 H4B 111
H4A C4 H4B 109
O6 C5 C10 107.6(2)
O6 C5 C4 109.9(2)
C10 C5 C4 116.1(2)
O6 C5 C1 102.17(19)
C10 C5 C1 115.0(2)
C4 C5 C1 105.2(2)
O8 C8 O7 110.2(2)
O8 C8 C1' 110.5(3)
O7 C8 C1' 103.0(2)
O8 C8 C9 112.5(2)
O7 C8 C9 107.7(2)
C1' C8 C9 112.5(2)
C8 O8 H8 108(3)
C8 O7 O6 108.13(16)
C5 O6 O7 109.23(16)
C8 C9 C10 113.1(2)
C8 C9 H9A 109
C10 C9 H9A 109
C8 C9 H9B 109
C10 C9 H9B 109
H9A C9 H9B 107.8
C10 O9 H9 108(3)
C10 C11 H11A 109.5
C10 C11 H11B 109.5
H11A C11 H11B 109.5
C10 C11 H11C 109.5
H11A C11 H11C 109.5
H11B C11 H11C 109.5
O9 C10 C11 110.2(2)
O9 C10 C5 104.76(19)
C11 C10 C5 113.7(2)
O9 C10 C9 108.3(2)
C11 C10 C9 110.4(2)
C5 C10 C9 109.19(19)

loop_
_geom_bond_atom_site_label_1
_geom_bond_atom_site_label_2
_geom_bond_distance
C1' C3' 1.476(5)
C1' C2' 1.491(5)
C1' C8 1.504(4)
C1' H1' 0.98
C1 C2 1.498(4)
C1 C5 1.534(4)
C1 H1A 0.97
C1 H1B 0.97
C2' C3' 1.484(6)
C2' H2'A 0.97
C2' H2'B 0.97
C2 C3 1.488(5)
C2 H2A 0.97
C2 H2B 0.97
C3' H3'A 0.97
C3' H3'B 0.97
C3 C4 1.515(4)
C3 H3A 0.97
C3 H3B 0.97
C4 C5 1.533(3)
C4 H4A 0.97
C4 H4B 0.97
C5 O6 1.453(3)
C5 C10 1.529(3)
C8 O8 1.393(3)
C8 O7 1.446(3)
C8 C9 1.523(4)
O8 H8 0.81(4)
O7 O6 1.470(2)
C9 C10 1.530(4)
C9 H9A 0.97
C9 H9B 0.97
O9 C10 1.451(3)
O9 H9 0.79(3)
C11 C10 1.514(4)
C11 H11A 0.96
C11 H11B 0.96
C11 H11C 0.96

loop_
_geom_hbond_atom_site_label_D
_geom_hbond_atom_site_label_H
_geom_hbond_atom_site_label_A
_geom_hbond_distance_DH
_geom_hbond_distance_HA
_geom_hbond_distance_DA
_geom_hbond_angle_DHA
_geom_hbond_site_symmetry_A
O9 H9 O7 0.79(3) 2.05(4) 2.825(2) 167(4) 3_655
O8 H8 O9 0.81(4) 2.05(4) 2.760(3) 146(4) .

loop_
_geom_torsion_atom_site_label_1
_geom_torsion_atom_site_label_2
_geom_torsion_atom_site_label_3
_geom_torsion_atom_site_label_4
_geom_torsion
C8 C1' C2' C3' 110.1(4)
C5 C1 C2 C3 -15.0(4)
C8 C1' C3' C2' -109.1(4)
C1 C2 C3 C4 32.6(4)
C2 C3 C4 C5 -37.1(3)
C3 C4 C5 O6 -81.6(3)
C3 C4 C5 C10 156.0(2)
C3 C4 C5 C1 27.7(3)
C2 C1 C5 O6 106.6(3)
C2 C1 C5 C10 -137.2(3)
C2 C1 C5 C4 -8.2(3)
C3' C1' C8 O8 35.4(4)
C2' C1' C8 O8 -35.3(4)
C3' C1' C8 O7 153.0(3)
C2' C1' C8 O7 82.4(4)
C3' C1' C8 C9 -91.2(4)
C2' C1' C8 C9 -161.9(3)
O8 C8 O7 O6 -60.3(2)
C1' C8 O7 O6 -178.2(2)
C9 C8 O7 O6 62.7(2)
C10 C5 O6 O7 66.3(2)
C4 C5 O6 O7 -61.0(2)
C1 C5 O6 O7 -172.29(17)
C8 O7 O6 C5 -72.2(2)
O8 C8 C9 C10 67.4(3)
O7 C8 C9 C10 -54.2(3)
C1' C8 C9 C10 -167.1(2)
O6 C5 C10 O9 61.1(2)
C4 C5 C10 O9 -175.3(2)
C1 C5 C10 O9 -51.9(3)
O6 C5 C10 C11 -178.5(2)
C4 C5 C10 C11 -54.9(3)
C1 C5 C10 C11 68.5(3)
O6 C5 C10 C9 -54.7(2)
C4 C5 C10 C9 68.9(3)
C1 C5 C10 C9 -167.8(2)
C8 C9 C10 O9 -63.4(3)
C8 C9 C10 C11 175.8(2)
C8 C9 C10 C5 50.1(3)
